data_7102885
loop_
_publ_author_name
'Shen, Wenting'
'Graule, S\'ebastien'
'Crassous, Jeanne'
'Lescop, Christophe'
'Gornitzka, Heinz'
'R\'eau, R\'egis'

_publ_section_title
;
 Stereoselective coordination of ditopic phospholyl-azahelicenes: a
 novel approach towards structural diversity in chiral pi-conjugated
 assemblies.
;
_journal_issue 7
_journal_name_full 'Chemical communications (Cambridge, England)'
_journal_page_first 850
_journal_page_last 852
_journal_paper_doi 10.1039/b714340k
_journal_year 2008
_chemical_formula_sum 'C153 H122 Cl14 Cu4 N4 P4'
_chemical_formula_weight 2890.89
_chemical_name_systematic
;
?
;
_space_group_IT_number 15
_symmetry_cell_setting monoclinic
_symmetry_space_group_name_Hall '-C 2yc'
_symmetry_space_group_name_H-M 'C 1 2/c 1'
_atom_sites_solution_hydrogens geom
_atom_sites_solution_primary direct
_atom_sites_solution_secondary difmap
_audit_creation_method SHELXL-97
_cell_angle_alpha 90.00
_cell_angle_beta 124.683(2)
_cell_angle_gamma 90.00
_cell_formula_units_Z 4
_cell_length_a 32.938(2)
_cell_length_b 19.9650(10)
_cell_length_c 24.4490(10)
_cell_measurement_temperature 100(2)
_cell_measurement_theta_max 27.49
_cell_measurement_theta_min 1.27
_cell_volume 13221.0(12)
_computing_structure_refinement 'SHELXL-97 (Sheldrick, 1997)'
_computing_structure_solution 'SHELXS-97 (Sheldrick, 1990)'
_diffrn_ambient_temperature 100(2)
_diffrn_measured_fraction_theta_full 0.992
_diffrn_measured_fraction_theta_max 0.992
_diffrn_measurement_device_type CCD
_diffrn_radiation_monochromator graphite
_diffrn_radiation_source 'fine-focus sealed tube'
_diffrn_radiation_type MoK\a
_diffrn_radiation_wavelength 0.71069
_diffrn_reflns_av_R_equivalents 0.0467
_diffrn_reflns_av_sigmaI/netI 0.0371
_diffrn_reflns_limit_h_max 41
_diffrn_reflns_limit_h_min -32
_diffrn_reflns_limit_k_max 24
_diffrn_reflns_limit_k_min -24
_diffrn_reflns_limit_l_max 26
_diffrn_reflns_limit_l_min -30
_diffrn_reflns_number 68081
_diffrn_reflns_theta_full 26.37
_diffrn_reflns_theta_max 26.37
_diffrn_reflns_theta_min 5.11
_exptl_absorpt_coefficient_mu 1.022
_exptl_absorpt_correction_type none
_exptl_crystal_colour orange
_exptl_crystal_density_diffrn 1.452
_exptl_crystal_density_method 'not measured'
_exptl_crystal_description block
_exptl_crystal_F_000 5928
_exptl_crystal_size_max 0.2
_exptl_crystal_size_mid 0.2
_exptl_crystal_size_min 0.1
_refine_diff_density_max 1.580
_refine_diff_density_min -1.127
_refine_diff_density_rms 0.076
_refine_ls_extinction_method none
_refine_ls_goodness_of_fit_ref 1.028
_refine_ls_hydrogen_treatment constr
_refine_ls_matrix_type full
_refine_ls_number_parameters 969
_refine_ls_number_reflns 13411
_refine_ls_number_restraints 325
_refine_ls_restrained_S_all 1.062
_refine_ls_R_factor_all 0.0647
_refine_ls_R_factor_gt 0.0485
_refine_ls_shift/su_max 0.001
_refine_ls_shift/su_mean 0.000
_refine_ls_structure_factor_coef Fsqd
_refine_ls_weighting_details 'calc w=1/[\s^2^(Fo^2^)+(0.0570P)^2^+47.5659P] where P=(Fo^2^+2Fc^2^)/3'
_refine_ls_weighting_scheme calc
_refine_ls_wR_factor_gt 0.1187
_refine_ls_wR_factor_ref 0.1302
_reflns_number_gt 10702
_reflns_number_total 13411
_reflns_threshold_expression >2sigma(I)
_cod_data_source_file b714340k.txt
_cod_data_source_block compound4b
_cod_original_sg_symbol_H-M C2/c
_cod_database_code 7102885

loop_
_symmetry_equiv_pos_as_xyz
'x, y, z'
'-x, y, -z+1/2'
'x+1/2, y+1/2, z'
'-x+1/2, y+1/2, -z+1/2'
'-x, -y, -z'
'x, -y, z-1/2'
'-x+1/2, -y+1/2, -z'
'x+1/2, -y+1/2, z-1/2'

loop_
_atom_site_label
_atom_site_type_symbol
_atom_site_fract_x
_atom_site_fract_y
_atom_site_fract_z
_atom_site_U_iso_or_equiv
_atom_site_adp_type
_atom_site_occupancy
_atom_site_symmetry_multiplicity
_atom_site_calc_flag
_atom_site_refinement_flags
_atom_site_disorder_assembly
_atom_site_disorder_group
Cu1 Cu 0.231293(11) 0.962218(16) 0.685125(15) 0.01454(9) Uani 1 1 d . . .
P1 P 0.19546(2) 0.92194(3) 0.57920(3) 0.01331(14) Uani 1 1 d . A .
P2 P 0.31553(2) 0.97467(3) 0.75439(3) 0.01358(14) Uani 1 1 d . . .
N1 N 0.18298(8) 1.04427(11) 0.64039(11) 0.0149(4) Uani 1 1 d . A .
N2 N 0.23701(8) 0.91103(12) 0.76382(11) 0.0186(5) Uani 1 1 d . . .
C1 C 0.13983(10) 0.96808(13) 0.55101(13) 0.0157(5) Uani 1 1 d . A .
C2 C 0.09985(10) 0.92712(14) 0.51698(13) 0.0174(5) Uani 1 1 d DU . .
C3 C 0.0486(3) 0.9453(6) 0.4977(9) 0.022(3) Uani 0.502(11) 1 d PDU A 1
H3A H 0.0517 0.9739 0.5331 0.026 Uiso 0.502(11) 1 calc PR A 1
H3B H 0.0317 0.9720 0.4563 0.026 Uiso 0.502(11) 1 calc PR A 1
C4 C 0.0170(2) 0.8856(3) 0.4873(4) 0.0254(18) Uani 0.502(11) 1 d PDU A 1
H4A H -0.0175 0.9001 0.4674 0.030 Uiso 0.502(11) 1 calc PR A 1
H4B H 0.0294 0.8639 0.5305 0.030 Uiso 0.502(11) 1 calc PR A 1
C5 C 0.0187(4) 0.8361(6) 0.4409(7) 0.029(3) Uani 0.502(11) 1 d PDU A 1
H5A H -0.0049 0.7991 0.4295 0.035 Uiso 0.502(11) 1 calc PR A 1
H5B H 0.0089 0.8590 0.3992 0.035 Uiso 0.502(11) 1 calc PR A 1
C6 C 0.0705(3) 0.8080(4) 0.4746(5) 0.029(2) Uani 0.502(11) 1 d PDU A 1
H6A H 0.0719 0.7809 0.4418 0.035 Uiso 0.502(11) 1 calc PR A 1
H6B H 0.0770 0.7775 0.5108 0.035 Uiso 0.502(11) 1 calc PR A 1
C7 C 0.11126(10) 0.86049(14) 0.50372(14) 0.0197(6) Uani 1 1 d DU A .
C3' C 0.0487(4) 0.9395(7) 0.5006(10) 0.032(4) Uani 0.498(11) 1 d PDU A 2
H3'1 H 0.0395 0.9868 0.4869 0.038 Uiso 0.498(11) 1 calc PR A 2
H3'2 H 0.0493 0.9323 0.5411 0.038 Uiso 0.498(11) 1 calc PR A 2
C4' C 0.0096(2) 0.8942(4) 0.4455(5) 0.035(2) Uani 0.498(11) 1 d PDU A 2
H4'1 H -0.0212 0.8979 0.4434 0.043 Uiso 0.498(11) 1 calc PR A 2
H4'2 H 0.0024 0.9097 0.4023 0.043 Uiso 0.498(11) 1 calc PR A 2
C5' C 0.0256(5) 0.8212(6) 0.4559(9) 0.039(4) Uani 0.498(11) 1 d PDU A 2
H5'1 H 0.0338 0.8058 0.4996 0.046 Uiso 0.498(11) 1 calc PR A 2
H5'2 H -0.0018 0.7933 0.4209 0.046 Uiso 0.498(11) 1 calc PR A 2
C6' C 0.0705(3) 0.8131(5) 0.4535(4) 0.021(2) Uani 0.498(11) 1 d PDU A 2
H6'1 H 0.0614 0.8235 0.4082 0.026 Uiso 0.498(11) 1 calc PR A 2
H6'2 H 0.0824 0.7663 0.4641 0.026 Uiso 0.498(11) 1 calc PR A 2
C8 C 0.16002(10) 0.84936(13) 0.53157(13) 0.0171(5) Uani 1 1 d . . .
C9 C 0.18430(10) 0.78810(14) 0.52986(14) 0.0186(6) Uani 1 1 d . A .
C10 C 0.16839(11) 0.75550(15) 0.47002(15) 0.0232(6) Uani 1 1 d . . .
H10 H 0.1413 0.7729 0.4291 0.028 Uiso 1 1 calc R A .
C11 C 0.19206(12) 0.69789(15) 0.47023(16) 0.0265(7) Uani 1 1 d . A .
H11 H 0.1805 0.6757 0.4295 0.032 Uiso 1 1 calc R . .
C12 C 0.23229(11) 0.67246(15) 0.52916(16) 0.0256(6) Uani 1 1 d . . .
H12 H 0.2487 0.6334 0.5288 0.031 Uiso 1 1 calc R A .
C13 C 0.24855(11) 0.70444(15) 0.58877(16) 0.0239(6) Uani 1 1 d . A .
H13 H 0.2759 0.6869 0.6294 0.029 Uiso 1 1 calc R . .
C14 C 0.22499(10) 0.76183(14) 0.58912(14) 0.0199(6) Uani 1 1 d . . .
H14 H 0.2366 0.7836 0.6301 0.024 Uiso 1 1 calc R A .
C15 C 0.14564(9) 1.03592(13) 0.57745(13) 0.0150(5) Uani 1 1 d . . .
C16 C 0.11394(9) 1.08982(14) 0.53614(13) 0.0166(5) Uani 1 1 d . A .
C17 C 0.08144(10) 1.08134(15) 0.46551(14) 0.0229(6) Uani 1 1 d . . .
H17 H 0.0805 1.0396 0.4461 0.028 Uiso 1 1 calc R A .
C18 C 0.05218(11) 1.13199(16) 0.42631(15) 0.0262(6) Uani 1 1 d . A .
H18 H 0.0333 1.1271 0.3793 0.031 Uiso 1 1 calc R . .
C19 C 0.04929(10) 1.19240(15) 0.45444(15) 0.0238(6) Uani 1 1 d . . .
C20 C 0.01555(11) 1.24334(17) 0.41282(16) 0.0291(7) Uani 1 1 d . A .
H20 H -0.0033 1.2384 0.3658 0.035 Uiso 1 1 calc R . .
C21 C 0.01009(12) 1.29936(17) 0.44016(17) 0.0323(8) Uani 1 1 d . . .
H21 H -0.0114 1.3341 0.4121 0.039 Uiso 1 1 calc R A .
C22 C 0.03582(12) 1.30585(16) 0.50875(17) 0.0299(7) Uani 1 1 d . A .
H22 H 0.0299 1.3435 0.5270 0.036 Uiso 1 1 calc R . .
C23 C 0.06960(10) 1.25871(15) 0.55032(16) 0.0233(6) Uani 1 1 d . . .
H23 H 0.0866 1.2639 0.5971 0.028 Uiso 1 1 calc R A .
C24 C 0.07968(10) 1.20210(14) 0.52475(15) 0.0205(6) Uani 1 1 d . A .
C25 C 0.11729(10) 1.15233(13) 0.56532(14) 0.0177(5) Uani 1 1 d . . .
C26 C 0.15983(10) 1.16323(14) 0.63230(13) 0.0169(5) Uani 1 1 d . A .
C27 C 0.17591(10) 1.22661(14) 0.66382(14) 0.0205(6) Uani 1 1 d . . .
H27 H 0.1568 1.2652 0.6407 0.025 Uiso 1 1 calc R A .
C28 C 0.21791(11) 1.23410(15) 0.72636(15) 0.0239(6) Uani 1 1 d . A .
H28 H 0.2273 1.2773 0.7460 0.029 Uiso 1 1 calc R . .
C29 C 0.24720(11) 1.17845(15) 0.76177(15) 0.0259(6) Uani 1 1 d . . .
H29 H 0.2760 1.1837 0.8056 0.031 Uiso 1 1 calc R A .
C30 C 0.23399(10) 1.11642(15) 0.73269(14) 0.0223(6) Uani 1 1 d . A .
H30 H 0.2538 1.0787 0.7568 0.027 Uiso 1 1 calc R . .
C31 C 0.19169(10) 1.10767(14) 0.66781(13) 0.0166(5) Uani 1 1 d . . .
C32 C 0.21910(10) 0.95850(13) 0.53394(14) 0.0170(5) Uani 1 1 d . . .
C33 C 0.18629(12) 0.97713(16) 0.46754(15) 0.0262(7) Uani 1 1 d . A .
H33 H 0.1521 0.9676 0.4449 0.031 Uiso 1 1 calc R . .
C34 C 0.20366(14) 1.00963(18) 0.43462(18) 0.0372(8) Uani 1 1 d . . .
H34 H 0.1813 1.0230 0.3896 0.045 Uiso 1 1 calc R A .
C35 C 0.25374(15) 1.02260(17) 0.4676(2) 0.0371(8) Uani 1 1 d . A .
H35 H 0.2654 1.0455 0.4450 0.045 Uiso 1 1 calc R . .
C36 C 0.28671(13) 1.00280(16) 0.53236(18) 0.0312(7) Uani 1 1 d . . .
H36 H 0.3211 1.0105 0.5540 0.037 Uiso 1 1 calc R A .
C37 C 0.26924(11) 0.97116(14) 0.56616(15) 0.0224(6) Uani 1 1 d . A .
H37 H 0.2917 0.9583 0.6113 0.027 Uiso 1 1 calc R . .
C41 C 0.31273(10) 0.96973(14) 0.82602(13) 0.0166(5) Uani 1 1 d . . .
C42 C 0.33520(10) 1.02408(14) 0.86577(13) 0.0189(6) Uani 1 1 d D . .
C43 C 0.32922(11) 1.04863(17) 0.91935(15) 0.0276(7) Uani 1 1 d D . .
H43A H 0.3277 1.0096 0.9431 0.033 Uiso 1 1 calc R . .
H43B H 0.2976 1.0733 0.8984 0.033 Uiso 1 1 calc R . .
C44 C 0.37147(13) 1.0943(2) 0.96928(17) 0.0465(11) Uani 1 1 d D . .
H44A H 0.3639 1.1137 0.9998 0.056 Uiso 1 1 calc R . .
H44B H 0.4021 1.0676 0.9962 0.056 Uiso 1 1 calc R . .
C45 C 0.37959(13) 1.1501(2) 0.93506(19) 0.0460(11) Uani 1 1 d D . .
H45A H 0.4062 1.1798 0.9690 0.055 Uiso 1 1 calc R . .
H45B H 0.3491 1.1771 0.9087 0.055 Uiso 1 1 calc R . .
C46 C 0.39357(11) 1.12364(16) 0.88931(15) 0.0261(7) Uani 1 1 d D . .
H46A H 0.3909 1.1606 0.8604 0.031 Uiso 1 1 calc R . .
H46B H 0.4285 1.1089 0.9168 0.031 Uiso 1 1 calc R . .
C47 C 0.36172(9) 1.06591(14) 0.84595(13) 0.0183(6) Uani 1 1 d D . .
C48 C 0.35527(9) 1.04719(13) 0.78819(13) 0.0165(5) Uani 1 1 d . . .
C49 C 0.37594(10) 1.07881(13) 0.75478(13) 0.0184(6) Uani 1 1 d . . .
C50 C 0.42672(11) 1.09223(15) 0.78962(15) 0.0235(6) Uani 1 1 d . . .
H50 H 0.4483 1.0790 0.8348 0.028 Uiso 1 1 calc R . .
C51 C 0.44534(11) 1.12465(18) 0.75835(16) 0.0312(7) Uani 1 1 d . . .
H51 H 0.4796 1.1342 0.7825 0.037 Uiso 1 1 calc R . .
C52 C 0.41458(12) 1.14323(17) 0.69230(16) 0.0316(7) Uani 1 1 d . . .
H52 H 0.4276 1.1660 0.6714 0.038 Uiso 1 1 calc R . .
C53 C 0.36428(12) 1.12843(16) 0.65644(15) 0.0275(7) Uani 1 1 d . . .
H53 H 0.3431 1.1403 0.6108 0.033 Uiso 1 1 calc R . .
C54 C 0.34530(10) 1.09640(14) 0.68754(14) 0.0219(6) Uani 1 1 d . . .
H54 H 0.3111 1.0863 0.6629 0.026 Uiso 1 1 calc R . .
C55 C 0.27914(10) 0.91939(14) 0.82338(13) 0.0176(5) Uani 1 1 d . . .
C56 C 0.29335(10) 0.87687(14) 0.87942(13) 0.0180(6) Uani 1 1 d . . .
C57 C 0.34166(10) 0.88270(14) 0.93964(13) 0.0196(6) Uani 1 1 d . . .
H57 H 0.3637 0.9159 0.9432 0.023 Uiso 1 1 calc R . .
C58 C 0.35618(10) 0.84127(15) 0.99160(14) 0.0211(6) Uani 1 1 d . . .
H58 H 0.3868 0.8490 1.0330 0.025 Uiso 1 1 calc R . .
C59 C 0.32614(10) 0.78624(15) 0.98499(14) 0.0204(6) Uani 1 1 d . . .
C60 C 0.34463(11) 0.73777(16) 1.03641(14) 0.0246(6) Uani 1 1 d . . .
H60 H 0.3749 0.7460 1.0780 0.030 Uiso 1 1 calc R . .
C61 C 0.31976(12) 0.67952(16) 1.02721(15) 0.0292(7) Uani 1 1 d . . .
H61 H 0.3322 0.6480 1.0624 0.035 Uiso 1 1 calc R . .
C62 C 0.27560(12) 0.66668(17) 0.96515(16) 0.0315(7) Uani 1 1 d . . .
H62 H 0.2591 0.6252 0.9577 0.038 Uiso 1 1 calc R . .
C63 C 0.25609(11) 0.71340(16) 0.91516(15) 0.0274(7) Uani 1 1 d . . .
H63 H 0.2263 0.7034 0.8735 0.033 Uiso 1 1 calc R . .
C64 C 0.27913(10) 0.77615(15) 0.92408(14) 0.0214(6) Uani 1 1 d . . .
C65 C 0.26066(10) 0.82691(15) 0.87250(14) 0.0202(6) Uani 1 1 d . . .
C66 C 0.21092(10) 0.82792(16) 0.81249(14) 0.0234(6) Uani 1 1 d . . .
C67 C 0.16975(11) 0.79470(18) 0.80398(16) 0.0335(8) Uani 1 1 d . . .
H67 H 0.1734 0.7726 0.8409 0.040 Uiso 1 1 calc R . .
C68 C 0.12496(13) 0.7936(2) 0.74415(19) 0.0465(10) Uani 1 1 d . . .
H68 H 0.0981 0.7701 0.7397 0.056 Uiso 1 1 calc R . .
C69 C 0.11838(12) 0.8269(2) 0.68906(18) 0.0469(11) Uani 1 1 d . . .
H69 H 0.0878 0.8236 0.6468 0.056 Uiso 1 1 calc R . .
C70 C 0.15584(11) 0.86406(18) 0.69628(16) 0.0324(8) Uani 1 1 d . . .
H70 H 0.1507 0.8881 0.6593 0.039 Uiso 1 1 calc R . .
C71 C 0.20208(10) 0.86724(15) 0.75801(14) 0.0223(6) Uani 1 1 d . . .
C72 C 0.35638(10) 0.90685(14) 0.76446(14) 0.0173(5) Uani 1 1 d . . .
C73 C 0.33850(11) 0.85564(14) 0.71731(15) 0.0226(6) Uani 1 1 d . . .
H73 H 0.3053 0.8568 0.6794 0.027 Uiso 1 1 calc R . .
C74 C 0.36920(12) 0.80286(16) 0.72571(17) 0.0315(7) Uani 1 1 d . . .
H74 H 0.3569 0.7679 0.6937 0.038 Uiso 1 1 calc R . .
C75 C 0.41769(12) 0.80132(17) 0.78073(17) 0.0327(7) Uani 1 1 d . . .
H75 H 0.4387 0.7655 0.7863 0.039 Uiso 1 1 calc R . .
C76 C 0.43568(12) 0.85191(18) 0.82776(16) 0.0319(7) Uani 1 1 d . . .
H76 H 0.4689 0.8505 0.8656 0.038 Uiso 1 1 calc R . .
C77 C 0.40543(10) 0.90463(16) 0.82000(15) 0.0238(6) Uani 1 1 d . . .
H77 H 0.4180 0.9393 0.8524 0.029 Uiso 1 1 calc R . .
C90A C 0.5466(4) 0.9134(4) 0.8385(6) 0.046(2) Uani 0.601(8) 1 d PDU B 1
H90A H 0.5550 0.9325 0.8811 0.055 Uiso 0.601(8) 1 calc PR B 1
H90B H 0.5116 0.9242 0.8040 0.055 Uiso 0.601(8) 1 calc PR B 1
Cl1A Cl 0.5534(3) 0.8270(2) 0.8464(3) 0.0504(13) Uani 0.601(8) 1 d PDU B 1
Cl2A Cl 0.58361(9) 0.95078(11) 0.81718(10) 0.0455(8) Uani 0.601(8) 1 d PDU B 1
C90B C 0.5332(6) 0.9286(6) 0.8487(7) 0.057(4) Uani 0.399(8) 1 d PDU B 2
H90C H 0.4977 0.9333 0.8127 0.068 Uiso 0.399(8) 1 calc PR B 2
H90D H 0.5375 0.9387 0.8914 0.068 Uiso 0.399(8) 1 calc PR B 2
Cl1B Cl 0.5668(2) 0.9868(5) 0.8359(4) 0.146(5) Uani 0.399(8) 1 d PDU B 2
Cl2B Cl 0.5518(4) 0.8448(4) 0.8503(5) 0.061(2) Uani 0.399(8) 1 d PDU B 2
Cu2 Cu 0.48390(7) 0.98571(11) 1.02508(13) 0.0487(8) Uani 0.50 1 d PU C -8
Cl2 Cl 0.54495(11) 1.04059(15) 0.92596(16) 0.0497(9) Uani 0.405(4) 1 d P D -8
Cl3 Cl 0.4933(3) 0.9942(4) 1.0068(3) 0.055(5) Uani 0.367(6) 1 d PU C -8
Cl4 Cl 0.4708(3) 0.9761(3) 1.0537(3) 0.056(3) Uani 0.228(7) 1 d PU C -8
Cu3 Cu 0.03755(4) 1.12282(5) 0.28033(5) 0.0434(2) Uani 0.50 1 d PU E -1
Cl5 Cl 0.07719(7) 1.03576(13) 0.31685(9) 0.0612(7) Uani 0.50 1 d PU E -1
Cl6 Cl 0.0000 1.21181(7) 0.2500 0.0626(5) Uani 1 2 d SU . .
C100 C 0.0000 0.9060(4) 0.2500 0.100(3) Uani 1 2 d SDU . .
H10A H -0.0307 0.9245 0.2424 0.120 Uiso 0.50 1 calc PR F .
H10B H 0.0048 0.9245 0.2164 0.120 Uiso 0.50 1 calc PR . .
Cl10 Cl 0.0000 0.82119(11) 0.2500 0.1038(8) Uani 1 2 d SDU F .
Cl11 Cl 0.0566(2) 0.9225(4) 0.33967(19) 0.241(4) Uani 0.50 1 d PDU F -1
C101 C -0.1163(6) 0.9698(7) 0.2801(10) 0.065(4) Uani 0.355(3) 1 d PDU G 1
H10C H -0.1197 0.9731 0.3177 0.078 Uiso 0.355(3) 1 calc PR G 1
H10D H -0.1463 0.9900 0.2409 0.078 Uiso 0.355(3) 1 calc PR G 1
Cl12 Cl -0.1164(2) 0.8818(4) 0.2625(3) 0.0665(16) Uani 0.355(3) 1 d PDU G 1
Cl13 Cl -0.0644(3) 1.0216(2) 0.3001(4) 0.136(3) Uani 0.355(3) 1 d PDU G 1
C102 C -0.1321(4) 0.9718(5) 0.2606(5) 0.056(3) Uani 0.508(4) 1 d PDU H 2
H10E H -0.1620 0.9797 0.2601 0.067 Uiso 0.508(4) 1 calc PR H 2
H10F H -0.1312 1.0058 0.2318 0.067 Uiso 0.508(4) 1 calc PR H 2
Cl14 Cl -0.1340(2) 0.8899(3) 0.2302(3) 0.1059(19) Uani 0.508(4) 1 d PDU H 2
Cl15 Cl -0.0774(1) 0.9793(2) 0.3448(1) 0.0800(11) Uani 0.508(4) 1 d PDU H 2
C103 C -0.1156(9) 0.9600(15) 0.2957(12) 0.060(5) Uani 0.137(4) 1 d PDU I 3
H10G H -0.0916 0.9942 0.3014 0.073 Uiso 0.137(4) 1 calc PR I 3
H10H H -0.1161 0.9601 0.3357 0.073 Uiso 0.137(4) 1 calc PR I 3
Cl16 Cl -0.1772(3) 0.9778(5) 0.2211(4) 0.057(3) Uani 0.137(4) 1 d PDU I 3
Cl17 Cl -0.0985(8) 0.8779(12) 0.2832(13) 0.132(7) Uani 0.137(4) 1 d PDU I 3

loop_
_atom_site_aniso_label
_atom_site_aniso_U_11
_atom_site_aniso_U_22
_atom_site_aniso_U_33
_atom_site_aniso_U_23
_atom_site_aniso_U_13
_atom_site_aniso_U_12
Cu1 0.01169(16) 0.01631(17) 0.01460(16) 0.00133(12) 0.00688(13) 0.00194(12)
P1 0.0126(3) 0.0126(3) 0.0159(3) -0.0005(2) 0.0089(3) 0.0002(2)
P2 0.0115(3) 0.0141(3) 0.0156(3) -0.0006(2) 0.0079(3) 0.0001(2)
N1 0.0123(10) 0.0153(11) 0.0174(11) -0.0001(9) 0.0087(9) 0.0022(9)
N2 0.0139(11) 0.0233(12) 0.0202(12) 0.0033(9) 0.0106(10) 0.0025(9)
C1 0.0156(12) 0.0176(13) 0.0149(12) 0.0020(10) 0.0093(11) 0.0021(10)
C2 0.0163(13) 0.0193(14) 0.0166(13) 0.0010(10) 0.0094(11) -0.0010(11)
C3 0.007(5) 0.027(5) 0.023(6) 0.001(4) 0.004(5) -0.002(4)
C4 0.020(3) 0.028(3) 0.029(4) 0.001(3) 0.014(3) 0.000(2)
C5 0.018(4) 0.033(5) 0.035(6) -0.008(4) 0.014(4) -0.009(3)
C6 0.026(4) 0.022(4) 0.037(6) -0.009(4) 0.016(4) -0.005(3)
C7 0.0169(13) 0.0180(14) 0.0214(14) -0.0003(11) 0.0092(12) -0.0026(11)
C3' 0.025(7) 0.034(6) 0.045(9) -0.011(6) 0.024(7) 0.001(5)
C4' 0.015(3) 0.043(4) 0.045(5) -0.010(4) 0.015(3) -0.005(3)
C5' 0.026(5) 0.036(6) 0.051(8) -0.018(5) 0.021(5) -0.015(4)
C6' 0.016(3) 0.027(4) 0.016(4) -0.005(3) 0.007(3) -0.006(3)
C8 0.0199(13) 0.0152(13) 0.0167(13) -0.0011(10) 0.0108(11) -0.0029(11)
C9 0.0175(13) 0.0147(13) 0.0239(14) -0.0007(11) 0.0121(12) -0.0023(11)
C10 0.0235(15) 0.0195(14) 0.0250(15) -0.0036(11) 0.0127(13) -0.0031(12)
C11 0.0313(16) 0.0208(15) 0.0326(17) -0.0079(12) 0.0212(14) -0.0044(13)
C12 0.0281(16) 0.0144(14) 0.0425(18) -0.0024(12) 0.0250(15) 0.0013(12)
C13 0.0218(14) 0.0186(14) 0.0307(16) 0.0021(12) 0.0146(13) 0.0018(11)
C14 0.0208(14) 0.0161(13) 0.0239(14) -0.0020(11) 0.0133(12) -0.0029(11)
C15 0.0126(12) 0.0175(13) 0.0188(13) 0.0006(10) 0.0112(11) 0.0011(10)
C16 0.0118(12) 0.0178(13) 0.0182(13) 0.0013(10) 0.0074(11) 0.0007(10)
C17 0.0202(14) 0.0214(15) 0.0213(15) -0.0016(11) 0.0083(12) 0.0002(12)
C18 0.0189(14) 0.0290(16) 0.0196(14) 0.0032(12) 0.0045(12) 0.0003(12)
C19 0.0152(13) 0.0245(15) 0.0275(15) 0.0069(12) 0.0097(12) 0.0033(11)
C20 0.0193(14) 0.0356(18) 0.0303(17) 0.0130(14) 0.0128(13) 0.0067(13)
C21 0.0274(16) 0.0333(18) 0.0415(19) 0.0186(15) 0.0228(15) 0.0179(14)
C22 0.0303(16) 0.0256(16) 0.0440(19) 0.0117(14) 0.0272(16) 0.0124(13)
C23 0.0194(14) 0.0232(15) 0.0319(16) 0.0055(12) 0.0173(13) 0.0030(12)
C24 0.0140(13) 0.0197(14) 0.0275(15) 0.0047(11) 0.0117(12) 0.0010(11)
C25 0.0146(13) 0.0156(13) 0.0236(14) 0.0023(11) 0.0113(12) 0.0010(10)
C26 0.0147(12) 0.0179(13) 0.0219(14) -0.0002(11) 0.0126(11) 0.0002(10)
C27 0.0204(14) 0.0164(14) 0.0278(15) 0.0011(11) 0.0155(13) 0.0014(11)
C28 0.0244(15) 0.0186(14) 0.0280(16) -0.0063(12) 0.0145(13) -0.0037(12)
C29 0.0216(14) 0.0260(16) 0.0210(15) -0.0062(12) 0.0068(12) -0.0010(12)
C30 0.0189(14) 0.0219(15) 0.0208(14) -0.0004(11) 0.0080(12) 0.0060(11)
C31 0.0151(12) 0.0171(13) 0.0199(13) -0.0013(10) 0.0114(11) 0.0005(10)
C32 0.0222(14) 0.0124(13) 0.0227(14) -0.0001(10) 0.0165(12) 0.0019(11)
C33 0.0266(15) 0.0319(17) 0.0266(16) 0.0071(13) 0.0190(14) 0.0083(13)
C34 0.052(2) 0.039(2) 0.0360(19) 0.0169(15) 0.0341(18) 0.0175(17)
C35 0.060(2) 0.0251(17) 0.059(2) 0.0039(15) 0.054(2) 0.0004(16)
C36 0.0394(19) 0.0246(16) 0.048(2) -0.0082(14) 0.0357(17) -0.0089(14)
C37 0.0254(15) 0.0189(14) 0.0289(16) -0.0081(11) 0.0190(13) -0.0041(12)
C41 0.0140(12) 0.0208(14) 0.0159(13) 0.0027(10) 0.0091(11) 0.0061(11)
C42 0.0120(12) 0.0251(15) 0.0164(13) 0.0015(11) 0.0062(11) 0.0077(11)
C43 0.0244(15) 0.0370(18) 0.0249(15) -0.0048(13) 0.0162(13) 0.0064(13)
C44 0.0221(16) 0.089(3) 0.0245(17) -0.0239(19) 0.0111(15) 0.0043(18)
C45 0.0219(16) 0.058(2) 0.049(2) -0.039(2) 0.0149(16) -0.0066(16)
C46 0.0161(14) 0.0261(16) 0.0272(16) -0.0109(12) 0.0070(12) -0.0024(12)
C47 0.0119(12) 0.0177(13) 0.0199(14) -0.0024(11) 0.0058(11) 0.0046(10)
C48 0.0098(12) 0.0145(13) 0.0188(13) -0.0005(10) 0.0044(11) 0.0010(10)
C49 0.0168(13) 0.0157(13) 0.0188(14) -0.0026(10) 0.0078(11) -0.0028(11)
C50 0.0178(14) 0.0277(16) 0.0210(14) -0.0011(12) 0.0087(12) -0.0042(12)
C51 0.0197(15) 0.0405(19) 0.0308(17) -0.0047(14) 0.0128(14) -0.0124(14)
C52 0.0272(16) 0.0388(19) 0.0282(17) 0.0022(14) 0.0154(14) -0.0110(14)
C53 0.0273(16) 0.0287(16) 0.0220(15) 0.0025(12) 0.0113(13) -0.0041(13)
C54 0.0172(13) 0.0212(14) 0.0214(14) -0.0007(11) 0.0075(12) -0.0049(11)
C55 0.0156(13) 0.0226(14) 0.0192(13) 0.0027(11) 0.0127(11) 0.0054(11)
C56 0.0161(13) 0.0216(14) 0.0192(14) 0.0013(11) 0.0118(12) 0.0039(11)
C57 0.0168(13) 0.0238(15) 0.0193(14) -0.0007(11) 0.0110(12) 0.0017(11)
C58 0.0184(13) 0.0269(15) 0.0166(13) -0.0015(11) 0.0093(12) 0.0039(12)
C59 0.0209(14) 0.0262(15) 0.0168(13) 0.0024(11) 0.0124(12) 0.0052(12)
C60 0.0237(15) 0.0312(17) 0.0166(14) 0.0039(12) 0.0100(12) 0.0063(13)
C61 0.0341(17) 0.0310(17) 0.0226(15) 0.0091(13) 0.0162(14) 0.0052(14)
C62 0.0335(17) 0.0311(17) 0.0266(16) 0.0071(13) 0.0151(14) -0.0023(14)
C63 0.0245(15) 0.0333(17) 0.0212(15) 0.0047(12) 0.0111(13) -0.0007(13)
C64 0.0205(14) 0.0286(16) 0.0187(14) 0.0038(11) 0.0134(12) 0.0030(12)
C65 0.0187(13) 0.0269(15) 0.0183(14) 0.0030(11) 0.0125(12) 0.0041(12)
C66 0.0168(13) 0.0334(17) 0.0205(14) 0.0059(12) 0.0109(12) 0.0000(12)
C67 0.0220(15) 0.047(2) 0.0294(17) 0.0164(15) 0.0136(14) -0.0017(14)
C68 0.0202(16) 0.067(3) 0.041(2) 0.0241(19) 0.0109(16) -0.0090(17)
C69 0.0176(15) 0.074(3) 0.0300(18) 0.0205(18) 0.0019(14) -0.0120(17)
C70 0.0177(15) 0.049(2) 0.0232(16) 0.0143(14) 0.0071(13) -0.0023(14)
C71 0.0149(13) 0.0300(16) 0.0214(14) 0.0061(12) 0.0099(12) 0.0009(12)
C72 0.0155(13) 0.0173(13) 0.0225(14) 0.0023(11) 0.0128(12) 0.0028(10)
C73 0.0206(14) 0.0180(14) 0.0265(15) -0.0011(11) 0.0118(13) 0.0002(11)
C74 0.0367(18) 0.0213(16) 0.0358(18) -0.0045(13) 0.0202(16) 0.0047(13)
C75 0.0317(17) 0.0299(17) 0.0388(19) 0.0037(14) 0.0214(16) 0.0150(14)
C76 0.0203(15) 0.0412(19) 0.0297(17) 0.0033(14) 0.0115(14) 0.0120(14)
C77 0.0173(14) 0.0304(16) 0.0219(15) -0.0027(12) 0.0100(12) 0.0035(12)
C90A 0.057(6) 0.044(4) 0.040(4) 0.003(3) 0.029(4) -0.007(4)
Cl1A 0.0360(13) 0.0371(15) 0.082(3) 0.0205(18) 0.0358(19) 0.0064(12)
Cl2A 0.0462(12) 0.0423(11) 0.0520(11) -0.0007(7) 0.0303(9) -0.0127(8)
C90B 0.051(9) 0.062(7) 0.027(7) 0.014(6) 0.005(5) -0.022(6)
Cl1B 0.069(3) 0.146(7) 0.148(6) 0.093(6) 0.019(3) -0.036(4)
Cl2B 0.038(3) 0.089(5) 0.053(3) -0.024(4) 0.024(2) -0.008(4)
Cu2 0.0415(7) 0.0323(6) 0.0604(16) 0.0061(8) 0.0218(7) 0.0176(5)
Cl2 0.0325(13) 0.0399(14) 0.0397(15) -0.0078(11) -0.0014(11) 0.0079(11)
Cl3 0.050(5) 0.037(4) 0.031(4) -0.014(3) -0.006(3) 0.019(3)
Cl4 0.056(3) 0.047(3) 0.046(3) 0.004(2) 0.018(3) 0.020(2)
Cu3 0.0433(5) 0.0517(6) 0.0372(5) -0.0090(4) 0.0240(4) 0.0000(4)
Cl5 0.0376(10) 0.1041(18) 0.0260(9) -0.0095(10) 0.0086(8) 0.0385(11)
Cl6 0.1187(15) 0.0350(7) 0.0643(10) 0.000 0.0700(11) 0.000
C100 0.076(6) 0.085(5) 0.120(7) 0.000 0.045(5) 0.000
Cl10 0.167(2) 0.0627(12) 0.160(2) 0.000 0.140(2) 0.000
Cl11 0.179(4) 0.491(11) 0.071(2) -0.118(4) 0.081(3) -0.248(6)
C101 0.066(6) 0.092(6) 0.054(7) 0.022(6) 0.043(6) 0.024(5)
Cl12 0.054(4) 0.100(3) 0.063(3) -0.012(3) 0.043(3) 0.003(3)
Cl13 0.177(5) 0.070(3) 0.265(7) 0.043(4) 0.188(6) 0.039(3)
C102 0.061(6) 0.071(5) 0.036(5) 0.025(4) 0.027(4) 0.007(5)
Cl14 0.087(3) 0.086(3) 0.145(5) -0.046(3) 0.066(3) -0.035(3)
Cl15 0.0617(15) 0.127(2) 0.0339(12) 0.0104(12) 0.0169(11) 0.0435(15)
C103 0.065(7) 0.094(7) 0.043(8) 0.029(7) 0.043(6) 0.007(7)
Cl16 0.058(4) 0.077(6) 0.057(5) 0.005(4) 0.046(4) -0.004(4)
Cl17 0.090(11) 0.095(8) 0.160(13) 0.001(9) 0.041(9) -0.006(7)

loop_
_atom_type_symbol
_atom_type_description
_atom_type_scat_dispersion_real
_atom_type_scat_dispersion_imag
_atom_type_scat_source
C C 0.0033 0.0016 'International Tables Vol C Tables 4.2.6.8 and 6.1.1.4'
H H 0.0000 0.0000 'International Tables Vol C Tables 4.2.6.8 and 6.1.1.4'
N N 0.0061 0.0033 'International Tables Vol C Tables 4.2.6.8 and 6.1.1.4'
P P 0.1023 0.0942 'International Tables Vol C Tables 4.2.6.8 and 6.1.1.4'
Cl Cl 0.1484 0.1585 'International Tables Vol C Tables 4.2.6.8 and 6.1.1.4'
Cu Cu 0.3201 1.2651 'International Tables Vol C Tables 4.2.6.8 and 6.1.1.4'

loop_
_geom_angle_atom_site_label_1
_geom_angle_atom_site_label_2
_geom_angle_atom_site_label_3
_geom_angle
_geom_angle_site_symmetry_1
_geom_angle_site_symmetry_3
_geom_angle_publ_flag
N2 Cu1 N1 120.28(9) . . ?
N2 Cu1 P1 125.91(7) . . ?
N1 Cu1 P1 86.28(6) . . ?
N2 Cu1 P2 86.33(6) . . ?
N1 Cu1 P2 122.51(6) . . ?
P1 Cu1 P2 119.96(3) . . ?
C1 P1 C8 91.14(13) . . ?
C1 P1 C32 104.78(12) . . ?
C8 P1 C32 105.74(12) . . ?
C1 P1 Cu1 90.60(9) . . ?
C8 P1 Cu1 137.41(9) . . ?
C32 P1 Cu1 114.86(9) . . ?
C48 P2 C41 91.35(13) . . ?
C48 P2 C72 104.27(12) . . ?
C41 P2 C72 105.60(12) . . ?
C48 P2 Cu1 132.91(9) . . ?
C41 P2 Cu1 90.13(9) . . ?
C72 P2 Cu1 120.51(9) . . ?
C15 N1 C31 118.5(2) . . ?
C15 N1 Cu1 115.68(17) . . ?
C31 N1 Cu1 124.96(17) . . ?
C55 N2 C71 118.6(2) . . ?
C55 N2 Cu1 115.91(18) . . ?
C71 N2 Cu1 125.39(18) . . ?
C2 C1 C15 131.6(2) . . ?
C2 C1 P1 110.3(2) . . ?
C15 C1 P1 117.05(19) . . ?
C1 C2 C7 113.6(2) . . ?
C1 C2 C3' 127.4(5) . . ?
C7 C2 C3' 118.4(5) . . ?
C1 C2 C3 124.4(5) . . ?
C7 C2 C3 121.9(5) . . ?
C3' C2 C3 5.1(12) . . ?
C4 C3 C2 113.7(8) . . ?
C3 C4 C5 109.0(9) . . ?
C6 C5 C4 109.9(9) . . ?
C5 C6 C7 114.8(8) . . ?
C8 C7 C2 114.5(2) . . ?
C8 C7 C6 126.7(4) . . ?
C2 C7 C6 117.2(4) . . ?
C8 C7 C6' 123.4(4) . . ?
C2 C7 C6' 121.4(4) . . ?
C6 C7 C6' 19.9(4) . . ?
C2 C3' C4' 113.0(8) . . ?
C5' C4' C3' 112.5(10) . . ?
C6' C5' C4' 110.3(10) . . ?
C5' C6' C7 109.4(8) . . ?
C7 C8 C9 128.8(3) . . ?
C7 C8 P1 109.7(2) . . ?
C9 C8 P1 121.4(2) . . ?
C14 C9 C10 118.4(3) . . ?
C14 C9 C8 119.8(2) . . ?
C10 C9 C8 121.8(3) . . ?
C11 C10 C9 120.3(3) . . ?
C12 C11 C10 120.7(3) . . ?
C11 C12 C13 119.5(3) . . ?
C14 C13 C12 120.2(3) . . ?
C13 C14 C9 120.8(3) . . ?
N1 C15 C16 123.0(2) . . ?
N1 C15 C1 115.5(2) . . ?
C16 C15 C1 121.4(2) . . ?
C25 C16 C17 120.3(2) . . ?
C25 C16 C15 119.4(2) . . ?
C17 C16 C15 120.3(2) . . ?
C18 C17 C16 120.6(3) . . ?
C17 C18 C19 120.7(3) . . ?
C18 C19 C20 120.2(3) . . ?
C18 C19 C24 120.3(3) . . ?
C20 C19 C24 119.5(3) . . ?
C21 C20 C19 120.2(3) . . ?
C20 C21 C22 120.5(3) . . ?
C23 C22 C21 120.8(3) . . ?
C22 C23 C24 121.1(3) . . ?
C23 C24 C19 117.3(3) . . ?
C23 C24 C25 124.5(3) . . ?
C19 C24 C25 118.1(3) . . ?
C16 C25 C26 117.0(2) . . ?
C16 C25 C24 118.0(2) . . ?
C26 C25 C24 124.9(3) . . ?
C27 C26 C31 116.3(2) . . ?
C27 C26 C25 124.9(2) . . ?
C31 C26 C25 118.4(2) . . ?
C28 C27 C26 122.2(3) . . ?
C27 C28 C29 120.5(3) . . ?
C30 C29 C28 119.5(3) . . ?
C29 C30 C31 121.1(3) . . ?
N1 C31 C30 117.4(2) . . ?
N1 C31 C26 122.5(2) . . ?
C30 C31 C26 120.2(2) . . ?
C37 C32 C33 119.7(3) . . ?
C37 C32 P1 120.5(2) . . ?
C33 C32 P1 119.7(2) . . ?
C34 C33 C32 119.9(3) . . ?
C33 C34 C35 119.9(3) . . ?
C36 C35 C34 120.9(3) . . ?
C35 C36 C37 119.4(3) . . ?
C32 C37 C36 120.2(3) . . ?
C42 C41 C55 131.8(3) . . ?
C42 C41 P2 110.0(2) . . ?
C55 C41 P2 116.6(2) . . ?
C41 C42 C47 113.6(2) . . ?
C41 C42 C43 126.2(3) . . ?
C47 C42 C43 119.6(3) . . ?
C42 C43 C44 112.2(3) . . ?
C45 C44 C43 111.6(3) . . ?
C44 C45 C46 112.0(3) . . ?
C47 C46 C45 113.5(3) . . ?
C48 C47 C42 114.5(2) . . ?
C48 C47 C46 125.1(3) . . ?
C42 C47 C46 120.4(2) . . ?
C47 C48 C49 127.8(2) . . ?
C47 C48 P2 109.9(2) . . ?
C49 C48 P2 122.3(2) . . ?
C54 C49 C50 118.6(3) . . ?
C54 C49 C48 120.5(2) . . ?
C50 C49 C48 120.9(2) . . ?
C51 C50 C49 120.2(3) . . ?
C52 C51 C50 120.7(3) . . ?
C51 C52 C53 119.8(3) . . ?
C54 C53 C52 119.9(3) . . ?
C53 C54 C49 120.8(3) . . ?
N2 C55 C56 122.5(3) . . ?
N2 C55 C41 115.1(2) . . ?
C56 C55 C41 122.1(2) . . ?
C65 C56 C57 120.6(2) . . ?
C65 C56 C55 119.4(2) . . ?
C57 C56 C55 119.9(3) . . ?
C58 C57 C56 120.5(3) . . ?
C57 C58 C59 120.8(3) . . ?
C60 C59 C58 120.3(3) . . ?
C60 C59 C64 119.5(3) . . ?
C58 C59 C64 119.9(3) . . ?
C61 C60 C59 121.3(3) . . ?
C60 C61 C62 119.3(3) . . ?
C63 C62 C61 120.7(3) . . ?
C62 C63 C64 121.7(3) . . ?
C63 C64 C59 117.0(3) . . ?
C63 C64 C65 124.1(3) . . ?
C59 C64 C65 118.5(3) . . ?
C56 C65 C66 117.3(2) . . ?
C56 C65 C64 118.5(3) . . ?
C66 C65 C64 124.2(3) . . ?
C67 C66 C71 116.9(3) . . ?
C67 C66 C65 125.4(3) . . ?
C71 C66 C65 117.7(3) . . ?
C68 C67 C66 121.8(3) . . ?
C67 C68 C69 120.2(3) . . ?
C70 C69 C68 120.0(3) . . ?
C69 C70 C71 120.7(3) . . ?
N2 C71 C70 117.8(3) . . ?
N2 C71 C66 122.3(3) . . ?
C70 C71 C66 119.8(3) . . ?
C73 C72 C77 119.3(3) . . ?
C73 C72 P2 120.0(2) . . ?
C77 C72 P2 120.7(2) . . ?
C74 C73 C72 120.2(3) . . ?
C75 C74 C73 120.0(3) . . ?
C74 C75 C76 120.2(3) . . ?
C75 C76 C77 120.4(3) . . ?
C76 C77 C72 120.0(3) . . ?
Cl1A C90A Cl2A 113.0(5) . . ?
Cl1B C90B Cl2B 112.6(10) . . ?
Cl3 Cu2 Cl4 176.3(8) . . ?
Cu2 Cl3 Cl4 2.2(4) . . ?
Cu2 Cl4 Cl3 1.5(3) . . ?
Cl6 Cu3 Cl5 176.32(7) . . ?
Cu3 Cl6 Cu3 59.61(7) 2 . ?
Cl10 C100 Cl11 99.8(4) . 2 ?
Cl10 C100 Cl11 99.8(4) . . ?
Cl11 C100 Cl11 160.4(7) 2 . ?
Cl12 C101 Cl13 119.5(10) . . ?
Cl14 C102 Cl15 109.1(6) . . ?
Cl17 C103 Cl16 106.4(15) . . ?

loop_
_geom_bond_atom_site_label_1
_geom_bond_atom_site_label_2
_geom_bond_distance
_geom_bond_site_symmetry_2
_geom_bond_publ_flag
Cu1 N2 2.090(2) . ?
Cu1 N1 2.105(2) . ?
Cu1 P1 2.2952(7) . ?
Cu1 P2 2.2979(7) . ?
P1 C1 1.801(3) . ?
P1 C8 1.809(3) . ?
P1 C32 1.829(3) . ?
P2 C48 1.806(3) . ?
P2 C41 1.808(3) . ?
P2 C72 1.824(3) . ?
N1 C15 1.324(3) . ?
N1 C31 1.384(3) . ?
N2 C55 1.332(4) . ?
N2 C71 1.386(4) . ?
C1 C2 1.359(4) . ?
C1 C15 1.466(4) . ?
C2 C7 1.468(4) . ?
C2 C3' 1.515(10) . ?
C2 C3 1.518(10) . ?
C3 C4 1.505(11) . ?
C4 C5 1.529(12) . ?
C5 C6 1.518(11) . ?
C6 C7 1.525(9) . ?
C7 C8 1.359(4) . ?
C7 C6' 1.526(9) . ?
C3' C4' 1.522(13) . ?
C4' C5' 1.522(12) . ?
C5' C6' 1.521(12) . ?
C8 C9 1.475(4) . ?
C9 C14 1.400(4) . ?
C9 C10 1.402(4) . ?
C10 C11 1.388(4) . ?
C11 C12 1.384(5) . ?
C12 C13 1.389(4) . ?
C13 C14 1.386(4) . ?
C15 C16 1.438(4) . ?
C16 C25 1.410(4) . ?
C16 C17 1.433(4) . ?
C17 C18 1.349(4) . ?
C18 C19 1.418(4) . ?
C19 C20 1.421(4) . ?
C19 C24 1.427(4) . ?
C20 C21 1.366(5) . ?
C21 C22 1.389(5) . ?
C22 C23 1.367(4) . ?
C23 C24 1.419(4) . ?
C24 C25 1.452(4) . ?
C25 C26 1.443(4) . ?
C26 C27 1.418(4) . ?
C26 C31 1.431(4) . ?
C27 C28 1.366(4) . ?
C28 C29 1.402(4) . ?
C29 C30 1.370(4) . ?
C30 C31 1.404(4) . ?
C32 C37 1.390(4) . ?
C32 C33 1.395(4) . ?
C33 C34 1.386(4) . ?
C34 C35 1.387(5) . ?
C35 C36 1.374(5) . ?
C36 C37 1.398(4) . ?
C41 C42 1.360(4) . ?
C41 C55 1.469(4) . ?
C42 C47 1.476(4) . ?
C42 C43 1.513(4) . ?
C43 C44 1.525(5) . ?
C44 C45 1.506(6) . ?
C45 C46 1.526(4) . ?
C46 C47 1.512(4) . ?
C47 C48 1.356(4) . ?
C48 C49 1.471(4) . ?
C49 C54 1.399(4) . ?
C49 C50 1.405(4) . ?
C50 C51 1.383(4) . ?
C51 C52 1.382(5) . ?
C52 C53 1.396(4) . ?
C53 C54 1.385(4) . ?
C55 C56 1.445(4) . ?
C56 C65 1.405(4) . ?
C56 C57 1.431(4) . ?
C57 C58 1.355(4) . ?
C58 C59 1.425(4) . ?
C59 C60 1.420(4) . ?
C59 C64 1.425(4) . ?
C60 C61 1.365(5) . ?
C61 C62 1.404(5) . ?
C62 C63 1.372(4) . ?
C63 C64 1.416(4) . ?
C64 C65 1.454(4) . ?
C65 C66 1.450(4) . ?
C66 C67 1.415(4) . ?
C66 C71 1.426(4) . ?
C67 C68 1.364(5) . ?
C68 C69 1.404(5) . ?
C69 C70 1.362(5) . ?
C70 C71 1.409(4) . ?
C72 C73 1.396(4) . ?
C72 C77 1.400(4) . ?
C73 C74 1.393(4) . ?
C74 C75 1.384(5) . ?
C75 C76 1.385(5) . ?
C76 C77 1.386(4) . ?
C90A Cl1A 1.735(8) . ?
C90A Cl2A 1.744(8) . ?
C90B Cl1B 1.751(12) . ?
C90B Cl2B 1.776(13) . ?
Cu2 Cl3 0.694(5) . ?
Cu2 Cl4 1.027(11) . ?
Cl3 Cl4 1.720(12) . ?
Cu3 Cl6 2.0476(16) . ?
Cu3 Cl5 2.048(2) . ?
Cl6 Cu3 2.0476(16) 2 ?
C100 Cl10 1.694(9) . ?
C100 Cl11 1.933(4) 2 ?
C100 Cl11 1.933(4) . ?
C101 Cl12 1.808(13) . ?
C101 Cl13 1.810(14) . ?
C102 Cl14 1.783(10) . ?
C102 Cl15 1.811(9) . ?
C103 Cl17 1.814(16) . ?
C103 Cl16 1.833(17) . ?
